data_1508212
loop_
_publ_author_name
'Watanabe, Motonori'
'Chang, Yuan Jay'
'Liu, Shun-Wei'
'Chao, Ting-Han'
'Goto, Kenta'
'Islam, Md Minarul'
'Yuan, Chih-Hsien'
'Tao, Yu-Tai'
'Shinmyozu, Teruo'
'Chow, Tahsin J.'

_publ_section_title
;
 The synthesis, crystal structure and charge-transport properties of
 hexacene.
;
_journal_issue 7
_journal_name_full 'Nature chemistry'
_journal_page_first 574
_journal_page_last 578
_journal_paper_doi 10.1038/nchem.1381
_journal_volume 4
_journal_year 2012
_chemical_formula_moiety 'C26 H16'
_chemical_formula_sum 'C26 H16'
_chemical_formula_weight 328.41
_space_group_IT_number 2
_symmetry_cell_setting triclinic
_symmetry_Int_Tables_number 2
_symmetry_space_group_name_Hall '-P 1'
_symmetry_space_group_name_H-M 'P -1'
_atom_sites_solution_hydrogens geom
_atom_sites_solution_primary direct
_atom_sites_solution_secondary difmap
_cell_angle_alpha 98.66(4)
_cell_angle_beta 91.16(4)
_cell_angle_gamma 95.71(4)
_cell_formula_units_Z 2
_cell_length_a 6.292(4)
_cell_length_b 7.673(4)
_cell_length_c 16.424(8)
_cell_measurement_reflns_used 3641
_cell_measurement_temperature 123
_cell_measurement_theta_max 68.00
_cell_measurement_theta_min 5.46
_cell_volume 779.5(8)
_computing_cell_refinement 'RAPID AUTO'
_computing_data_collection 'RAPID AUTO (Rigaku, ????)'
_computing_data_reduction 'RAPID AUTO'
_computing_molecular_graphics 'CrystalStructure 4.0'
_computing_publication_material 'CrystalStructure 4.0 (Rigaku, 2010)'
_computing_structure_refinement 'SHELXL97 (Sheldrick, 2008)'
_computing_structure_solution 'SIR2004 (Burla, et al., 2005)'
_diffrn_ambient_temperature 123
_diffrn_detector_area_resol_mean 5.000
_diffrn_measured_fraction_theta_full 0.962
_diffrn_measured_fraction_theta_max 0.962
_diffrn_measurement_device_type 'Rigaku R-AXIS RAPID'
_diffrn_measurement_method \w
_diffrn_radiation_type 'Cu K\a'
_diffrn_radiation_wavelength 1.54187
_diffrn_reflns_av_R_equivalents 0.1764
_diffrn_reflns_limit_h_max 7
_diffrn_reflns_limit_h_min -6
_diffrn_reflns_limit_k_max 9
_diffrn_reflns_limit_k_min -9
_diffrn_reflns_limit_l_max 19
_diffrn_reflns_limit_l_min -19
_diffrn_reflns_number 10405
_diffrn_reflns_theta_full 68.25
_diffrn_reflns_theta_max 68.24
_diffrn_standards_number 0
_exptl_absorpt_coefficient_mu 0.603
_exptl_absorpt_correction_type none
_exptl_crystal_colour blue
_exptl_crystal_density_diffrn 1.399
_exptl_crystal_density_method 'not measured'
_exptl_crystal_description platelet
_exptl_crystal_F_000 344.00
_exptl_crystal_size_max 0.680
_exptl_crystal_size_mid 0.340
_exptl_crystal_size_min 0.060
_refine_diff_density_max 0.370
_refine_diff_density_min -0.190
_refine_ls_extinction_method none
_refine_ls_goodness_of_fit_ref 0.633
_refine_ls_hydrogen_treatment constr
_refine_ls_number_parameters 235
_refine_ls_number_reflns 2763
_refine_ls_number_restraints 0
_refine_ls_R_factor_gt 0.0940
_refine_ls_shift/su_max 0.000
_refine_ls_structure_factor_coef Fsqd
_refine_ls_weighting_details 'w = 1/[\s^2^(Fo^2^)+(0.0057P)^2^+0.0000P] where P=(Fo^2^+2Fc^2^)/3'
_refine_ls_weighting_scheme calc
_refine_ls_wR_factor_ref 0.1943
_reflns_number_gt 430
_reflns_number_total 2763
_reflns_threshold_expression F^2^>2.0\s(F^2^)
_cod_data_source_file nchem.1381-s2.cif
_cod_data_source_block Hexacene
_cod_original_cell_volume 779.5(7)
_cod_database_code 1508212

loop_
_symmetry_equiv_pos_site_id
_symmetry_equiv_pos_as_xyz
1 +X,+Y,+Z
2 -X,-Y,-Z

loop_
_atom_site_label
_atom_site_type_symbol
_atom_site_fract_x
_atom_site_fract_y
_atom_site_fract_z
_atom_site_U_iso_or_equiv
_atom_site_adp_type
_atom_site_occupancy
_atom_site_symmetry_multiplicity
_atom_site_calc_flag
_atom_site_refinement_flags
C1 C 0.9526(10) 0.1130(7) 0.1923(4) 0.057(2) Uani 1.0 2 d .
C2 C 0.9161(11) 0.0702(8) 0.1095(5) 0.072(3) Uani 1.0 2 d .
C3 C 0.7323(12) 0.1215(8) 0.0744(4) 0.065(3) Uani 1.0 2 d .
C4 C 0.5856(10) 0.2081(7) 0.1207(4) 0.055(2) Uani 1.0 2 d .
C5 C 0.6186(11) 0.2565(8) 0.2091(4) 0.0461(19) Uani 1.0 2 d .
C6 C 0.8090(11) 0.2064(7) 0.2458(5) 0.0430(19) Uani 1.0 2 d .
C7 C 0.8418(10) 0.2509(7) 0.3300(4) 0.0497(19) Uani 1.0 2 d .
C8 C 0.7029(11) 0.3428(8) 0.3831(4) 0.0421(19) Uani 1.0 2 d .
C9 C 0.5099(11) 0.3918(7) 0.3449(4) 0.0428(19) Uani 1.0 2 d .
C10 C 0.4773(9) 0.3488(7) 0.2594(4) 0.0490(19) Uani 1.0 2 d .
C11 C 0.7367(9) 0.3847(7) 0.4681(4) 0.0443(19) Uani 1.0 2 d .
C12 C 0.5966(8) 0.4752(7) 0.5195(4) 0.0399(19) Uani 1.0 2 d .
C13 C 0.3700(9) 0.4818(7) 0.3956(4) 0.0477(19) Uani 1.0 2 d .
C14 C 0.0619(10) -0.4288(7) 0.1435(4) 0.054(2) Uani 1.0 2 d .
C15 C 0.2124(11) -0.4437(8) 0.0849(4) 0.056(3) Uani 1.0 2 d .
C16 C 0.4180(11) -0.3440(8) 0.0975(4) 0.059(2) Uani 1.0 2 d .
C17 C 0.4621(10) -0.2375(8) 0.1701(4) 0.059(2) Uani 1.0 2 d .
C18 C 0.3135(12) -0.2152(9) 0.2348(4) 0.0448(19) Uani 1.0 2 d .
C19 C 0.1040(12) -0.3190(8) 0.2195(4) 0.046(2) Uani 1.0 2 d .
C20 C -0.0408(10) -0.2975(7) 0.2809(4) 0.050(2) Uani 1.0 2 d .
C21 C 0.0004(11) -0.1872(8) 0.3560(4) 0.0452(19) Uani 1.0 2 d .
C22 C 0.2089(12) -0.0838(8) 0.3713(4) 0.0447(19) Uani 1.0 2 d .
C23 C 0.3574(10) -0.1049(7) 0.3084(4) 0.052(2) Uani 1.0 2 d .
C24 C 0.2523(9) 0.0294(7) 0.4459(4) 0.0470(19) Uani 1.0 2 d .
C25 C 0.1039(8) 0.0518(7) 0.5077(4) 0.0391(19) Uani 1.0 2 d .
C26 C -0.1469(10) -0.1651(7) 0.4178(4) 0.0467(19) Uani 1.0 2 d .
H1 H 1.0788 0.0798 0.2159 0.0680 Uiso 1.0 2 calc R
H2 H 1.0132 0.0067 0.0762 0.0866 Uiso 1.0 2 calc R
H4 H 0.7086 0.0952 0.0163 0.0782 Uiso 1.0 2 calc R
H5 H 0.4605 0.2368 0.0946 0.0655 Uiso 1.0 2 calc R
H6 H 0.9671 0.2173 0.3540 0.0596 Uiso 1.0 2 calc R
H7 H 0.3540 0.3839 0.2345 0.0588 Uiso 1.0 2 calc R
H8 H -0.2838 -0.2305 0.4087 0.0561 Uiso 1.0 2 calc R
H9 H 0.8612 0.3501 0.4922 0.0532 Uiso 1.0 2 calc R
H10 H 0.2455 0.5159 0.3711 0.0573 Uiso 1.0 2 calc R
H11 H -0.0745 -0.4943 0.1325 0.0645 Uiso 1.0 2 calc R
H12 H 0.4945 -0.0397 0.3174 0.0619 Uiso 1.0 2 calc R
H13 H 0.1800 -0.5220 0.0347 0.0675 Uiso 1.0 2 calc R
H14 H 0.5206 -0.3527 0.0558 0.0712 Uiso 1.0 2 calc R
H15 H 0.5998 -0.1734 0.1789 0.0712 Uiso 1.0 2 calc R
H16 H -0.1780 -0.3623 0.2714 0.0597 Uiso 1.0 2 calc R
H17 H 0.3895 0.0944 0.4550 0.0564 Uiso 1.0 2 calc R

loop_
_atom_site_aniso_label
_atom_site_aniso_U_11
_atom_site_aniso_U_22
_atom_site_aniso_U_33
_atom_site_aniso_U_12
_atom_site_aniso_U_13
_atom_site_aniso_U_23
C1 0.067(6) 0.041(5) 0.061(6) 0.013(4) -0.004(5) -0.001(4)
C2 0.099(7) 0.051(5) 0.069(6) 0.008(5) -0.032(5) 0.018(5)
C3 0.088(7) 0.044(5) 0.066(6) 0.017(5) 0.018(5) 0.007(5)
C4 0.054(6) 0.037(5) 0.071(6) -0.002(4) -0.020(5) 0.009(4)
C5 0.054(6) 0.027(4) 0.052(6) -0.008(4) -0.021(5) 0.002(4)
C6 0.042(6) 0.023(4) 0.059(6) -0.007(4) -0.007(5) -0.003(4)
C7 0.056(6) 0.023(4) 0.065(6) -0.003(4) -0.011(5) -0.001(4)
C8 0.049(6) 0.028(4) 0.047(5) -0.001(4) -0.004(5) 0.002(4)
C9 0.063(6) 0.030(4) 0.035(5) 0.006(4) 0.000(5) 0.002(4)
C10 0.064(6) 0.020(4) 0.064(5) 0.006(4) 0.001(5) 0.006(4)
C11 0.059(6) 0.029(4) 0.045(5) 0.002(4) -0.011(4) 0.006(4)
C12 0.045(6) 0.019(4) 0.052(6) 0.003(4) -0.002(5) -0.003(4)
C13 0.067(6) 0.028(4) 0.047(5) 0.007(4) -0.001(4) -0.001(4)
C14 0.053(6) 0.045(5) 0.063(6) 0.007(4) -0.007(5) 0.006(4)
C15 0.069(7) 0.037(5) 0.061(6) 0.003(4) 0.016(5) 0.000(4)
C16 0.076(7) 0.040(5) 0.061(6) -0.000(4) -0.006(5) 0.011(4)
C17 0.075(6) 0.042(5) 0.061(6) 0.000(4) -0.002(5) 0.011(4)
C18 0.065(6) 0.038(5) 0.033(5) 0.013(4) -0.004(5) 0.006(4)
C19 0.067(7) 0.030(5) 0.037(5) -0.000(4) -0.015(5) 0.002(4)
C20 0.067(6) 0.041(5) 0.040(5) 0.003(4) -0.002(5) 0.002(4)
C21 0.056(6) 0.030(4) 0.050(6) 0.002(4) -0.009(5) 0.008(4)
C22 0.059(6) 0.033(5) 0.043(5) 0.008(4) -0.006(5) 0.008(4)
C23 0.056(6) 0.039(5) 0.058(5) -0.003(4) -0.009(5) 0.009(4)
C24 0.057(6) 0.027(4) 0.054(5) -0.003(4) -0.007(4) 0.003(4)
C25 0.046(6) 0.031(5) 0.041(4) 0.006(4) 0.003(5) 0.007(4)
C26 0.052(6) 0.034(4) 0.052(5) 0.000(4) -0.007(4) 0.005(4)

loop_
_atom_type_symbol
_atom_type_description
_atom_type_scat_dispersion_real
_atom_type_scat_dispersion_imag
_atom_type_scat_source
C C 0.018 0.009
;
International Tables for Crystallography
(1992, Vol. C, Tables 4.2.6.8 and 6.1.1.4)
;
H H 0.000 0.000
;
International Tables for Crystallography
(1992, Vol. C, Table 6.1.1.4)
;

loop_
_geom_angle_atom_site_label_1
_geom_angle_atom_site_label_2
_geom_angle_atom_site_label_3
_geom_angle
_geom_angle_publ_flag
_geom_angle_site_symmetry_1
_geom_angle_site_symmetry_3
C2 C1 C6 123.0(6) yes . .
C1 C2 C3 118.6(6) yes . .
C2 C3 C4 122.3(6) yes . .
C3 C4 C5 120.9(6) yes . .
C4 C5 C6 117.3(6) yes . .
C4 C5 C10 123.5(6) yes . .
C6 C5 C10 119.2(6) yes . .
C1 C6 C5 117.9(6) yes . .
C1 C6 C7 124.2(6) yes . .
C5 C6 C7 117.9(6) yes . .
C6 C7 C8 124.8(6) yes . .
C7 C8 C9 116.6(6) yes . .
C7 C8 C11 124.1(6) yes . .
C9 C8 C11 119.3(6) yes . .
C8 C9 C10 118.8(6) yes . .
C8 C9 C13 117.9(6) yes . .
C10 C9 C13 123.3(6) yes . .
C5 C10 C9 122.7(6) yes . .
C8 C11 C12 123.2(6) yes . .
C11 C12 C12 117.2(6) yes . 2_666
C11 C12 C13 123.4(6) yes . 2_666
C12 C12 C13 119.3(5) yes 2_666 2_666
C9 C13 C12 123.1(6) yes . 2_666
C15 C14 C19 121.5(6) yes . .
C14 C15 C16 121.4(6) yes . .
C15 C16 C17 118.2(6) yes . .
C16 C17 C18 123.8(6) yes . .
C17 C18 C19 116.4(6) yes . .
C17 C18 C23 123.9(6) yes . .
C19 C18 C23 119.7(6) yes . .
C14 C19 C18 118.7(6) yes . .
C14 C19 C20 124.3(6) yes . .
C18 C19 C20 116.9(6) yes . .
C19 C20 C21 124.3(6) yes . .
C20 C21 C22 118.7(6) yes . .
C20 C21 C26 124.1(6) yes . .
C22 C21 C26 117.1(6) yes . .
C21 C22 C23 117.1(6) yes . .
C21 C22 C24 119.6(6) yes . .
C23 C22 C24 123.3(6) yes . .
C18 C23 C22 123.1(6) yes . .
C22 C24 C25 123.2(6) yes . .
C24 C25 C25 117.1(5) yes . 2_556
C24 C25 C26 123.3(5) yes . 2_556
C25 C25 C26 119.6(6) yes 2_556 2_556
C21 C26 C25 123.4(5) yes . 2_556
C2 C1 H1 118.500 no . .
C6 C1 H1 118.495 no . .
C1 C2 H2 120.699 no . .
C3 C2 H2 120.684 no . .
C2 C3 H4 118.863 no . .
C4 C3 H4 118.865 no . .
C3 C4 H5 119.563 no . .
C5 C4 H5 119.567 no . .
C6 C7 H6 117.594 no . .
C8 C7 H6 117.607 no . .
C5 C10 H7 118.644 no . .
C9 C10 H7 118.644 no . .
C8 C11 H9 118.414 no . .
C12 C11 H9 118.415 no . .
C9 C13 H10 118.452 no . .
C12 C13 H10 118.445 no 2_666 .
C15 C14 H11 119.258 no . .
C19 C14 H11 119.272 no . .
C14 C15 H13 119.303 no . .
C16 C15 H13 119.304 no . .
C15 C16 H14 120.919 no . .
C17 C16 H14 120.915 no . .
C16 C17 H15 118.092 no . .
C18 C17 H15 118.090 no . .
C19 C20 H16 117.818 no . .
C21 C20 H16 117.834 no . .
C18 C23 H12 118.435 no . .
C22 C23 H12 118.443 no . .
C22 C24 H17 118.420 no . .
C25 C24 H17 118.409 no . .
C21 C26 H8 118.308 no . .
C25 C26 H8 118.320 no 2_556 .

loop_
_geom_bond_atom_site_label_1
_geom_bond_atom_site_label_2
_geom_bond_distance
_geom_bond_publ_flag
_geom_bond_site_symmetry_2
C1 C2 1.358(10) yes .
C1 C6 1.440(9) yes .
C2 C3 1.399(10) yes .
C3 C4 1.368(9) yes .
C4 C5 1.448(10) yes .
C5 C6 1.442(10) yes .
C5 C10 1.398(9) yes .
C6 C7 1.381(10) yes .
C7 C8 1.411(9) yes .
C8 C9 1.463(10) yes .
C8 C11 1.391(9) yes .
C9 C10 1.399(9) yes .
C9 C13 1.386(9) yes .
C11 C12 1.396(8) yes .
C12 C12 1.471(8) yes 2_666
C12 C13 1.391(9) yes 2_666
C14 C15 1.365(9) yes .
C14 C19 1.400(8) yes .
C15 C16 1.430(9) yes .
C16 C17 1.347(9) yes .
C17 C18 1.432(10) yes .
C18 C19 1.467(10) yes .
C18 C23 1.374(9) yes .
C19 C20 1.376(10) yes .
C20 C21 1.391(8) yes .
C21 C22 1.461(10) yes .
C21 C26 1.391(9) yes .
C22 C23 1.409(10) yes .
C22 C24 1.396(8) yes .
C24 C25 1.396(9) yes .
C25 C25 1.457(7) yes 2_556
C25 C26 1.396(8) yes 2_556
C1 H1 0.950 no .
C2 H2 0.950 no .
C3 H4 0.950 no .
C4 H5 0.950 no .
C7 H6 0.950 no .
C10 H7 0.950 no .
C11 H9 0.950 no .
C13 H10 0.950 no .
C14 H11 0.950 no .
C15 H13 0.950 no .
C16 H14 0.950 no .
C17 H15 0.950 no .
C20 H16 0.950 no .
C23 H12 0.950 no .
C24 H17 0.950 no .
C26 H8 0.950 no .

loop_
_geom_contact_atom_site_label_1
_geom_contact_atom_site_label_2
_geom_contact_distance
_geom_contact_publ_flag
_geom_contact_site_symmetry_2
C1 C4 2.780(9) no .
C2 C5 2.858(10) no .
C3 C6 2.813(10) no .
C5 C8 2.862(10) no .
C6 C9 2.859(10) no .
C7 C10 2.769(9) no .
C8 C12 2.834(9) no 2_666
C9 C12 2.872(9) no .
C11 C13 2.792(9) no .
C14 C17 2.778(9) no .
C15 C18 2.820(8) no .
C16 C19 2.841(10) no .
C18 C21 2.830(10) no .
C19 C22 2.873(9) no .
C20 C23 2.772(8) no .
C21 C25 2.883(9) no .
C22 C25 2.828(9) no 2_556
C24 C26 2.784(8) no .
C1 H4 3.2224 no .
C1 H6 2.6536 no .
C2 H5 3.2723 no .
C3 H1 3.2266 no .
C4 H2 3.2750 no .
C4 H7 2.6791 no .
C5 H1 3.3236 no .
C5 H4 3.3018 no .
C5 H6 3.2717 no .
C6 H2 3.3170 no .
C6 H5 3.3295 no .
C6 H7 3.3040 no .
C7 H1 2.6874 no .
C7 H9 2.6549 no .
C8 H7 3.3206 no .
C8 H10 3.3010 no .
C9 H6 3.3019 no .
C9 H9 3.3168 no .
C10 H5 2.7099 no .
C10 H10 2.6284 no .
C11 H6 2.6492 no .
C11 H10 2.6338 no 2_666
C12 H9 3.3093 no 2_666
C12 H10 3.3260 no .
C13 H7 2.6359 no .
C13 H9 2.6349 no 2_666
C14 H14 3.2915 no .
C14 H16 2.6282 no .
C15 H15 3.2411 no .
C16 H11 3.2905 no .
C17 H12 2.6476 no .
C17 H13 3.2359 no .
C18 H11 3.3283 no .
C18 H14 3.3085 no .
C18 H16 3.2838 no .
C19 H12 3.3125 no .
C19 H13 3.2633 no .
C19 H15 3.3230 no .
C20 H8 2.6406 no .
C20 H11 2.6588 no .
C21 H12 3.3085 no .
C21 H17 3.3219 no .
C22 H8 3.2938 no .
C22 H16 3.3064 no .
C23 H15 2.6618 no .
C23 H17 2.6429 no .
C24 H8 2.6334 no 2_556
C24 H12 2.6476 no .
C25 H8 3.3184 no .
C25 H17 3.2958 no 2_556
C26 H16 2.6333 no .
C26 H17 2.6349 no 2_556
H1 H2 2.2965 no .
H1 H6 2.4984 no .
H2 H4 2.3423 no .
H4 H5 2.2953 no .
H5 H7 2.5363 no .
H6 H9 2.4773 no .
H7 H10 2.4580 no .
H8 H16 2.4622 no .
H8 H17 2.4568 no 2_556
H9 H10 2.4596 no 2_666
H11 H13 2.2944 no .
H11 H16 2.4789 no .
H12 H15 2.4820 no .
H12 H17 2.4700 no .
H13 H14 2.3835 no .
H14 H15 2.2829 no .
C1 H7 3.1035 no 1_655
C1 H11 3.3252 no 1_665
C1 H15 2.9442 no .
C2 H2 3.0697 no 2_755
C2 H4 3.3862 no 2_755
C2 H5 3.5619 no 1_655
C2 H11 3.3006 no 1_665
C2 H15 2.9561 no .
C3 H2 3.0648 no 2_755
C3 H4 3.2944 no 2_655
C3 H11 3.0779 no 1_665
C3 H14 3.4382 no 2_655
C3 H15 3.0995 no .
C4 H4 3.3628 no 2_655
C4 H11 2.9502 no 1_665
C4 H14 3.3352 no 2_655
C4 H15 3.2208 no .
C5 H1 3.5403 no 1_455
C5 H11 3.0086 no 1_665
C5 H12 3.1401 no .
C5 H15 3.2503 no .
C5 H16 3.0891 no 1_665
C6 H7 3.5809 no 1_655
C6 H11 3.2059 no 1_665
C6 H12 2.9805 no .
C6 H15 3.1054 no .
C6 H16 3.2651 no 1_665
C7 H10 3.0871 no 1_655
C7 H12 2.9436 no .
C7 H16 3.2674 no 1_665
C8 H8 3.2296 no 1_665
C8 H10 3.5588 no 1_655
C8 H12 3.1183 no .
C8 H16 3.1645 no 1_665
C8 H17 2.9903 no .
C9 H6 3.5566 no 1_455
C9 H8 3.0767 no 1_665
C9 H12 3.2647 no .
C9 H16 2.9865 no 1_665
C9 H17 3.1632 no .
C10 H1 3.0842 no 1_455
C10 H12 3.2745 no .
C10 H16 2.9243 no 1_665
C11 H8 3.2587 no 1_665
C11 H9 3.0786 no 2_766
C11 H17 2.9412 no .
C12 H8 3.1511 no 1_665
C12 H8 2.9687 no 2_556
C12 H9 3.5596 no 2_766
C12 H17 3.1003 no .
C12 H17 3.2577 no 2_666
C13 H6 3.0828 no 1_455
C13 H8 2.9228 no 1_665
C13 H17 3.2783 no .
C14 H7 2.9561 no 1_545
C14 H13 3.2239 no 2_545
C15 H4 3.3566 no 2_655
C15 H5 3.0560 no 1_545
C15 H7 3.1154 no 1_545
C15 H13 3.0885 no 2_545
C15 H14 3.1927 no 2_645
C16 H4 3.0150 no 2_655
C16 H5 3.2470 no 1_545
C16 H5 3.4595 no 2_655
C16 H7 3.2966 no 1_545
C16 H11 3.5657 no 1_655
C16 H13 3.4975 no 2_645
C16 H14 3.2181 no 2_645
C17 H4 3.5812 no 2_655
C17 H7 3.2532 no 1_545
C17 H16 3.0944 no 1_655
C18 H1 2.8735 no 1_455
C18 H7 3.1114 no 1_545
C18 H10 3.2727 no 1_545
C18 H16 3.5669 no 1_655
C19 H1 3.0893 no 1_455
C19 H7 2.9323 no 1_545
C19 H10 3.1124 no 1_545
C19 H15 3.5498 no 1_455
C20 H1 3.2585 no 1_455
C20 H10 2.9213 no 1_545
C20 H15 3.0962 no 1_455
C21 H1 3.3167 no 1_455
C21 H6 3.1361 no 1_455
C21 H9 3.0983 no 2_656
C21 H10 2.9128 no 1_545
C21 H12 3.5590 no 1_455
C22 H1 3.1370 no 1_455
C22 H6 2.9337 no 1_455
C22 H8 3.5606 no 1_655
C22 H9 3.2614 no 2_656
C22 H10 3.1031 no 1_545
C23 H1 2.9027 no 1_455
C23 H8 3.0819 no 1_655
C23 H10 3.2479 no 1_545
C24 H6 2.9378 no 1_455
C24 H9 3.2451 no 2_656
C24 H17 3.0622 no 2_656
C25 H6 3.1329 no 1_455
C25 H6 3.3002 no 2_656
C25 H9 2.9139 no 1_455
C25 H9 3.1132 no 2_656
C25 H17 3.5545 no 2_656
C26 H6 3.2794 no 1_455
C26 H9 2.9093 no 2_656
C26 H12 3.0810 no 1_455
H1 C5 3.5403 no 1_655
H1 C10 3.0842 no 1_655
H1 C18 2.8735 no 1_655
H1 C19 3.0893 no 1_655
H1 C20 3.2585 no 1_655
H1 C21 3.3167 no 1_655
H1 C22 3.1370 no 1_655
H1 C23 2.9027 no 1_655
H1 H5 3.3956 no 1_655
H1 H7 2.7381 no 1_655
H1 H12 3.3501 no 1_655
H1 H15 3.4103 no .
H2 C2 3.0697 no 2_755
H2 C3 3.0648 no 2_755
H2 H2 2.4928 no 2_755
H2 H4 2.4514 no 2_755
H2 H5 3.1537 no 1_655
H2 H15 3.4172 no .
H4 C2 3.3862 no 2_755
H4 C3 3.2944 no 2_655
H4 C4 3.3628 no 2_655
H4 C15 3.3566 no 2_655
H4 C16 3.0150 no 2_655
H4 C17 3.5812 no 2_655
H4 H2 2.4514 no 2_755
H4 H4 2.8741 no 2_655
H4 H5 2.9878 no 2_655
H4 H11 3.5571 no 1_665
H4 H13 3.5081 no 2_655
H4 H14 2.9309 no 2_655
H5 C2 3.5619 no 1_455
H5 C15 3.0560 no 1_565
H5 C16 3.2470 no 1_565
H5 C16 3.4595 no 2_655
H5 H1 3.3956 no 1_455
H5 H2 3.1537 no 1_455
H5 H4 2.9878 no 2_655
H5 H11 3.3976 no 1_665
H5 H13 2.9389 no 1_565
H5 H14 3.2933 no 1_565
H5 H14 2.7495 no 2_655
H6 C9 3.5566 no 1_655
H6 C13 3.0828 no 1_655
H6 C21 3.1361 no 1_655
H6 C22 2.9337 no 1_655
H6 C24 2.9378 no 1_655
H6 C25 3.1329 no 1_655
H6 C25 3.3002 no 2_656
H6 C26 3.2794 no 1_655
H6 H7 3.4270 no 1_655
H6 H10 2.7174 no 1_655
H6 H12 3.3908 no .
H6 H17 3.3900 no 1_655
H7 C1 3.1035 no 1_455
H7 C6 3.5809 no 1_455
H7 C14 2.9561 no 1_565
H7 C15 3.1154 no 1_565
H7 C16 3.2966 no 1_565
H7 C17 3.2532 no 1_565
H7 C18 3.1114 no 1_565
H7 C19 2.9323 no 1_565
H7 H1 2.7381 no 1_455
H7 H6 3.4270 no 1_455
H7 H11 3.4262 no 1_565
H7 H16 3.3560 no 1_665
H8 C8 3.2296 no 1_445
H8 C9 3.0767 no 1_445
H8 C11 3.2587 no 1_445
H8 C12 3.1511 no 1_445
H8 C12 2.9687 no 2_556
H8 C13 2.9228 no 1_445
H8 C22 3.5606 no 1_455
H8 C23 3.0819 no 1_455
H8 H9 3.3647 no 2_656
H8 H10 3.3699 no 1_445
H8 H12 2.7056 no 1_455
H8 H17 3.3954 no 1_455
H9 C11 3.0786 no 2_766
H9 C12 3.5596 no 2_766
H9 C21 3.0983 no 2_656
H9 C22 3.2614 no 2_656
H9 C24 3.2451 no 2_656
H9 C25 2.9139 no 1_655
H9 C25 3.1132 no 2_656
H9 C26 2.9093 no 2_656
H9 H8 3.3647 no 2_656
H9 H9 2.7230 no 2_766
H9 H10 3.4305 no 1_655
H9 H17 3.3822 no .
H10 C7 3.0871 no 1_455
H10 C8 3.5588 no 1_455
H10 C18 3.2727 no 1_565
H10 C19 3.1124 no 1_565
H10 C20 2.9213 no 1_565
H10 C21 2.9128 no 1_565
H10 C22 3.1031 no 1_565
H10 C23 3.2479 no 1_565
H10 H6 2.7174 no 1_455
H10 H8 3.3699 no 1_665
H10 H9 3.4305 no 1_455
H10 H16 3.3816 no 1_565
H11 C1 3.3252 no 1_445
H11 C2 3.3006 no 1_445
H11 C3 3.0779 no 1_445
H11 C4 2.9502 no 1_445
H11 C5 3.0086 no 1_445
H11 C6 3.2059 no 1_445
H11 C16 3.5657 no 1_455
H11 H4 3.5571 no 1_445
H11 H5 3.3976 no 1_445
H11 H7 3.4262 no 1_545
H11 H13 2.8358 no 2_545
H11 H14 3.1765 no 1_455
H11 H15 3.3679 no 1_455
H12 C5 3.1401 no .
H12 C6 2.9805 no .
H12 C7 2.9436 no .
H12 C8 3.1183 no .
H12 C9 3.2647 no .
H12 C10 3.2745 no .
H12 C21 3.5590 no 1_655
H12 C26 3.0810 no 1_655
H12 H1 3.3501 no 1_455
H12 H6 3.3908 no .
H12 H8 2.7056 no 1_655
H12 H16 3.3853 no 1_655
H13 C14 3.2239 no 2_545
H13 C15 3.0885 no 2_545
H13 C16 3.4975 no 2_645
H13 H4 3.5081 no 2_655
H13 H5 2.9389 no 1_545
H13 H11 2.8358 no 2_545
H13 H13 2.5891 no 2_545
H13 H14 2.5931 no 2_645
H14 C3 3.4382 no 2_655
H14 C4 3.3352 no 2_655
H14 C15 3.1927 no 2_645
H14 C16 3.2181 no 2_645
H14 H4 2.9309 no 2_655
H14 H5 3.2933 no 1_545
H14 H5 2.7495 no 2_655
H14 H11 3.1765 no 1_655
H14 H13 2.5931 no 2_645
H14 H14 2.6746 no 2_645
H15 C1 2.9442 no .
H15 C2 2.9561 no .
H15 C3 3.0995 no .
H15 C4 3.2208 no .
H15 C5 3.2503 no .
H15 C6 3.1054 no .
H15 C19 3.5498 no 1_655
H15 C20 3.0962 no 1_655
H15 H1 3.4103 no .
H15 H2 3.4172 no .
H15 H11 3.3679 no 1_655
H15 H16 2.7106 no 1_655
H16 C5 3.0891 no 1_445
H16 C6 3.2651 no 1_445
H16 C7 3.2674 no 1_445
H16 C8 3.1645 no 1_445
H16 C9 2.9865 no 1_445
H16 C10 2.9243 no 1_445
H16 C17 3.0944 no 1_455
H16 C18 3.5669 no 1_455
H16 H7 3.3560 no 1_445
H16 H10 3.3816 no 1_545
H16 H12 3.3853 no 1_455
H16 H15 2.7106 no 1_455
H17 C8 2.9903 no .
H17 C9 3.1632 no .
H17 C11 2.9412 no .
H17 C12 3.1003 no .
H17 C12 3.2577 no 2_666
H17 C13 3.2783 no .
H17 C24 3.0622 no 2_656
H17 C25 3.5545 no 2_656
H17 H6 3.3900 no 1_455
H17 H8 3.3954 no 1_655
H17 H9 3.3822 no .
H17 H17 2.6793 no 2_656

loop_
_geom_torsion_atom_site_label_1
_geom_torsion_atom_site_label_2
_geom_torsion_atom_site_label_3
_geom_torsion_atom_site_label_4
_geom_torsion
_geom_torsion_publ_flag
_geom_torsion_site_symmetry_1
_geom_torsion_site_symmetry_3
_geom_torsion_site_symmetry_4
C2 C1 C6 C5 -0.2(9) no . . .
C2 C1 C6 C7 179.7(5) no . . .
C6 C1 C2 C3 1.1(9) no . . .
C1 C2 C3 C4 -2.1(9) no . . .
C2 C3 C4 C5 2.2(9) no . . .
C3 C4 C5 C6 -1.3(8) no . . .
C3 C4 C5 C10 178.4(5) no . . .
C4 C5 C6 C1 0.3(8) no . . .
C4 C5 C6 C7 -179.7(5) no . . .
C4 C5 C10 C9 178.8(5) no . . .
C6 C5 C10 C9 -1.5(8) no . . .
C10 C5 C6 C1 -179.4(5) no . . .
C10 C5 C6 C7 0.7(8) no . . .
C1 C6 C7 C8 179.8(5) no . . .
C5 C6 C7 C8 -0.3(8) no . . .
C6 C7 C8 C9 0.6(8) no . . .
C6 C7 C8 C11 179.1(5) no . . .
C7 C8 C9 C10 -1.3(8) no . . .
C7 C8 C9 C13 179.8(5) no . . .
C7 C8 C11 C12 -179.7(5) no . . .
C9 C8 C11 C12 -1.3(8) no . . .
C11 C8 C9 C10 -179.9(5) no . . .
C11 C8 C9 C13 1.3(8) no . . .
C8 C9 C10 C5 1.9(8) no . . .
C8 C9 C13 C12 -1.0(8) no . . 2_666
C10 C9 C13 C12 -179.8(5) no . . 2_666
C13 C9 C10 C5 -179.4(5) no . . .
C8 C11 C12 C12 0.9(8) no . . 2_666
C8 C11 C12 C13 -179.7(5) no . . 2_666
C11 C12 C12 C13 -0.6(7) no . 2_666 .
C11 C12 C13 C9 179.9(5) no . 2_666 2_666
C12 C12 C13 C9 -0.7(8) no 2_666 2_666 2_666
C13 C12 C12 C11 0.6(7) no 2_666 2_666 2_666
C15 C14 C19 C18 1.5(10) no . . .
C15 C14 C19 C20 179.7(6) no . . .
C19 C14 C15 C16 -1.8(10) no . . .
C14 C15 C16 C17 1.7(10) no . . .
C15 C16 C17 C18 -1.4(10) no . . .
C16 C17 C18 C19 1.2(10) no . . .
C16 C17 C18 C23 -179.2(6) no . . .
C17 C18 C19 C14 -1.1(9) no . . .
C17 C18 C19 C20 -179.5(6) no . . .
C17 C18 C23 C22 179.7(6) no . . .
C19 C18 C23 C22 -0.7(10) no . . .
C23 C18 C19 C14 179.2(6) no . . .
C23 C18 C19 C20 0.8(10) no . . .
C14 C19 C20 C21 -179.3(6) no . . .
C18 C19 C20 C21 -1.1(10) no . . .
C19 C20 C21 C22 1.2(10) no . . .
C19 C20 C21 C26 179.6(6) no . . .
C20 C21 C22 C23 -0.9(9) no . . .
C20 C21 C22 C24 179.2(6) no . . .
C20 C21 C26 C25 -179.0(6) no . . 2_556
C22 C21 C26 C25 -0.6(9) no . . 2_556
C26 C21 C22 C23 -179.4(6) no . . .
C26 C21 C22 C24 0.6(9) no . . .
C21 C22 C23 C18 0.7(10) no . . .
C21 C22 C24 C25 -0.9(10) no . . .
C23 C22 C24 C25 179.2(6) no . . .
C24 C22 C23 C18 -179.4(6) no . . .
C22 C24 C25 C25 0.9(9) no . . 2_556
C22 C24 C25 C26 -179.9(6) no . . 2_556
C24 C25 C25 C26 -0.8(8) no . 2_556 .
C24 C25 C26 C21 -179.8(5) no . 2_556 2_556
C25 C25 C26 C21 -0.7(9) no 2_556 2_556 2_556
C26 C25 C25 C24 0.8(9) no 2_556 2_556 2_556
